data_7219365
loop_
_publ_author_name
'Chattopadhyay, Shouvik'
'Bhattacharyya, Anik'

_publ_section_title
;
 Spontaneous resolution of P and M helical copper(II) MOFs built from
 achiral precursors
;
_journal_name_full 'RSC Adv.'
_journal_paper_doi 10.1039/C4RA17334A
_journal_year 2015
_chemical_formula_sum 'C15 H17 Cu N5 O'
_chemical_formula_weight 346.89
_chemical_name_systematic
;
 ?
;
_space_group_IT_number 4
_symmetry_cell_setting monoclinic
_symmetry_space_group_name_Hall 'P 2yb'
_symmetry_space_group_name_H-M 'P 1 21 1'
_atom_sites_solution_hydrogens geom
_atom_sites_solution_primary direct
_atom_sites_solution_secondary difmap
_audit_creation_method SHELXL-97
_audit_update_record
;
2014-12-15 deposited with the CCDC.
2015-01-21 downloaded from the CCDC.
;
_cell_angle_alpha 90.00
_cell_angle_beta 103.658(2)
_cell_angle_gamma 90.00
_cell_formula_units_Z 2
_cell_length_a 8.0058(3)
_cell_length_b 6.8434(2)
_cell_length_c 14.0474(5)
_cell_measurement_temperature 293(2)
_cell_volume 747.85(4)
_computing_structure_refinement 'SHELXL-97 (Sheldrick, 1997)'
_diffrn_ambient_temperature 293(2)
_diffrn_measured_fraction_theta_full 0.998
_diffrn_measured_fraction_theta_max 0.998
_diffrn_radiation_monochromator graphite
_diffrn_radiation_source 'fine-focus sealed tube'
_diffrn_radiation_type MoK\a
_diffrn_radiation_wavelength 0.71073
_diffrn_reflns_av_R_equivalents 0.0389
_diffrn_reflns_av_sigmaI/netI 0.0446
_diffrn_reflns_limit_h_max 9
_diffrn_reflns_limit_h_min -9
_diffrn_reflns_limit_k_max 8
_diffrn_reflns_limit_k_min -8
_diffrn_reflns_limit_l_max 17
_diffrn_reflns_limit_l_min -17
_diffrn_reflns_number 10888
_diffrn_reflns_theta_full 25.69
_diffrn_reflns_theta_max 25.69
_diffrn_reflns_theta_min 1.49
_exptl_absorpt_coefficient_mu 1.469
_exptl_absorpt_correction_T_max 0.710
_exptl_absorpt_correction_T_min 0.638
_exptl_absorpt_correction_type multi-scan
_exptl_absorpt_process_details SADABS
_exptl_crystal_colour Green
_exptl_crystal_density_diffrn 1.541
_exptl_crystal_density_method 'not measured'
_exptl_crystal_description Block
_exptl_crystal_F_000 358
_exptl_crystal_size_max 0.3
_exptl_crystal_size_mid 0.2
_exptl_crystal_size_min 0.2
_refine_diff_density_max 0.220
_refine_diff_density_min -0.200
_refine_diff_density_rms 0.044
_refine_ls_abs_structure_details 'Flack H D (1983), Acta Cryst. A39, 876-881'
_refine_ls_abs_structure_Flack 0.033(14)
_refine_ls_extinction_method none
_refine_ls_goodness_of_fit_ref 1.015
_refine_ls_hydrogen_treatment riding
_refine_ls_matrix_type full
_refine_ls_number_parameters 199
_refine_ls_number_reflns 2842
_refine_ls_number_restraints 1
_refine_ls_restrained_S_all 1.014
_refine_ls_R_factor_all 0.0366
_refine_ls_R_factor_gt 0.0309
_refine_ls_shift/su_max 0.000
_refine_ls_shift/su_mean 0.000
_refine_ls_structure_factor_coef Fsqd
_refine_ls_weighting_details 'calc w=1/[\s^2^(Fo^2^)+(0.0293P)^2^+0.0000P] where P=(Fo^2^+2Fc^2^)/3'
_refine_ls_weighting_scheme calc
_refine_ls_wR_factor_gt 0.0623
_refine_ls_wR_factor_ref 0.0642
_reflns_number_gt 2552
_reflns_number_total 2842
_reflns_threshold_expression >2sigma(I)
_cod_data_source_file c4ra17334a2.cif
_cod_data_source_block P
_cod_depositor_comments
;
The following automatic conversions were performed:

'_symmetry_cell_setting' value 'Monoclinic' changed to 'monoclinic'
according to
/usr/data/users/saulius/crontab/automatic-downloads/rss-feeds/RSC/lib/dictionaries/cif_core.dic
dictionary named 'cif_core.dic' version 2.4.2 from 2011-04-26.

Automatic conversion script
Id: cif_fix_values 3008 2015-01-20 13:52:24Z robertas 
;
_cod_original_sg_symbol_H-M P21
_cod_database_code 7219365

loop_
_symmetry_equiv_pos_as_xyz
'x, y, z'
'-x, y+1/2, -z'

loop_
_atom_site_label
_atom_site_type_symbol
_atom_site_fract_x
_atom_site_fract_y
_atom_site_fract_z
_atom_site_U_iso_or_equiv
_atom_site_adp_type
_atom_site_occupancy
_atom_site_symmetry_multiplicity
_atom_site_calc_flag
_atom_site_refinement_flags
Cu1 Cu 0.57708(4) 0.74228(6) 0.84759(2) 0.03647(11) Uani 1 1 d .
O1 O 0.4208(3) 0.5318(3) 0.80274(17) 0.0462(6) Uani 1 1 d .
N1 N 0.7525(3) 0.9638(3) 0.87789(18) 0.0353(6) Uani 1 1 d .
N2 N 0.4654(3) 0.9011(3) 0.73641(17) 0.0340(6) Uani 1 1 d .
C12 C -0.0818(4) 0.5523(5) 0.6397(2) 0.0441(8) Uani 1 1 d .
N4 N 0.6632(4) 0.4883(4) 1.0046(2) 0.0425(6) Uani 1 1 d .
N5 N 0.6165(5) 0.3957(6) 1.0607(3) 0.0816(11) Uani 1 1 d .
C1 C 0.8998(4) 0.9132(5) 0.8371(3) 0.0510(9) Uani 1 1 d .
H1A H 0.9566 0.8001 0.8701 0.076 Uiso 1 1 calc R
H1B H 0.9788 1.0209 0.8460 0.076 Uiso 1 1 calc R
H1C H 0.8602 0.8856 0.7684 0.076 Uiso 1 1 calc R
C2 C 0.8150(5) 1.0057(5) 0.9840(2) 0.0521(9) Uani 1 1 d .
H2A H 0.7192 1.0384 1.0112 0.078 Uiso 1 1 calc R
H2B H 0.8939 1.1134 0.9928 0.078 Uiso 1 1 calc R
H2C H 0.8722 0.8924 1.0166 0.078 Uiso 1 1 calc R
C3 C 0.6595(4) 1.1371(4) 0.8282(2) 0.0404(7) Uani 1 1 d .
H3A H 0.7409 1.2396 0.8238 0.049 Uiso 1 1 calc R
H3B H 0.5814 1.1864 0.8659 0.049 Uiso 1 1 calc R
C4 C 0.5587(4) 1.0807(4) 0.7259(2) 0.0406(7) Uani 1 1 d .
H4A H 0.4789 1.1838 0.6981 0.049 Uiso 1 1 calc R
H4B H 0.6362 1.0588 0.6833 0.049 Uiso 1 1 calc R
C5 C 0.3108(4) 0.8757(4) 0.6841(2) 0.0382(7) Uani 1 1 d .
H5 H 0.2656 0.9730 0.6392 0.046 Uiso 1 1 calc R
C6 C 0.2037(4) 0.7113(5) 0.68924(19) 0.0334(8) Uani 1 1 d .
C15 C 0.2672(4) 0.5483(4) 0.7480(2) 0.0373(7) Uani 1 1 d .
C14 C 0.1545(4) 0.3850(5) 0.7485(2) 0.0464(8) Uani 1 1 d .
H14 H 0.1965 0.2745 0.7848 0.056 Uiso 1 1 calc R
C13 C -0.0096(5) 0.3885(5) 0.6978(3) 0.0524(9) Uani 1 1 d .
H13 H -0.0789 0.2805 0.7005 0.063 Uiso 1 1 calc R
C11 C -0.2569(5) 0.5565(6) 0.5914(3) 0.0586(10) Uani 1 1 d .
H11 H -0.3264 0.4504 0.5972 0.070 Uiso 1 1 calc R
C10 C -0.3263(5) 0.7123(7) 0.5363(2) 0.0637(11) Uani 1 1 d .
H10 H -0.4431 0.7149 0.5064 0.076 Uiso 1 1 calc R
C9 C -0.2213(5) 0.8675(6) 0.5253(3) 0.0563(9) Uani 1 1 d .
H9 H -0.2674 0.9716 0.4851 0.068 Uiso 1 1 calc R
C8 C -0.0502(4) 0.8702(5) 0.5726(2) 0.0480(8) Uani 1 1 d .
H8 H 0.0169 0.9772 0.5650 0.058 Uiso 1 1 calc R
C7 C 0.0253(4) 0.7130(5) 0.63281(19) 0.0368(7) Uani 1 1 d .
N3 N 0.7213(4) 0.5770(4) 0.9485(2) 0.0536(8) Uani 1 1 d .

loop_
_atom_site_aniso_label
_atom_site_aniso_U_11
_atom_site_aniso_U_22
_atom_site_aniso_U_33
_atom_site_aniso_U_23
_atom_site_aniso_U_13
_atom_site_aniso_U_12
Cu1 0.0364(2) 0.02974(16) 0.04110(19) 0.0027(2) 0.00482(13) -0.0028(2)
O1 0.0383(14) 0.0342(12) 0.0583(14) 0.0030(11) -0.0043(12) -0.0040(9)
N1 0.0316(15) 0.0348(14) 0.0397(15) -0.0040(11) 0.0089(12) -0.0036(10)
N2 0.0353(16) 0.0304(13) 0.0353(14) 0.0033(11) 0.0061(12) -0.0042(10)
C12 0.042(2) 0.054(2) 0.0358(18) -0.0086(16) 0.0068(16) -0.0093(16)
N4 0.0386(17) 0.0413(16) 0.0465(16) 0.0003(14) 0.0074(14) 0.0097(12)
N5 0.084(3) 0.091(3) 0.085(2) 0.039(2) 0.051(2) 0.029(2)
C1 0.043(2) 0.054(2) 0.063(2) 0.0062(18) 0.0243(18) 0.0059(16)
C2 0.056(2) 0.051(2) 0.045(2) -0.0074(17) 0.0038(18) -0.0088(17)
C3 0.042(2) 0.0292(16) 0.0495(19) 0.0004(14) 0.0089(15) -0.0029(13)
C4 0.0397(19) 0.0330(16) 0.0475(18) 0.0067(15) 0.0070(15) -0.0067(13)
C5 0.046(2) 0.0315(16) 0.0363(17) 0.0029(14) 0.0087(16) 0.0014(14)
C6 0.0354(16) 0.033(2) 0.0316(13) -0.0042(14) 0.0071(12) -0.0056(14)
C15 0.043(2) 0.0299(16) 0.0391(18) -0.0066(14) 0.0109(16) -0.0037(13)
C14 0.047(2) 0.0362(18) 0.053(2) 0.0007(16) 0.0063(17) -0.0077(14)
C13 0.052(2) 0.045(2) 0.061(2) -0.0031(18) 0.0158(19) -0.0174(17)
C11 0.049(2) 0.070(3) 0.053(2) -0.005(2) 0.0065(19) -0.015(2)
C10 0.038(2) 0.094(4) 0.0510(19) -0.002(3) -0.0043(15) -0.005(2)
C9 0.045(2) 0.072(3) 0.045(2) 0.008(2) -0.0022(17) 0.006(2)
C8 0.048(2) 0.055(2) 0.0419(19) 0.0040(17) 0.0115(17) -0.0034(17)
C7 0.0404(17) 0.039(2) 0.0322(14) -0.0012(15) 0.0110(12) 0.0005(15)
N3 0.0409(18) 0.0473(17) 0.070(2) 0.0174(17) 0.0084(16) -0.0041(14)

loop_
_atom_type_symbol
_atom_type_description
_atom_type_scat_dispersion_real
_atom_type_scat_dispersion_imag
_atom_type_scat_source
C C 0.0033 0.0016 'International Tables Vol C Tables 4.2.6.8 and 6.1.1.4'
H H 0.0000 0.0000 'International Tables Vol C Tables 4.2.6.8 and 6.1.1.4'
N N 0.0061 0.0033 'International Tables Vol C Tables 4.2.6.8 and 6.1.1.4'
O O 0.0106 0.0060 'International Tables Vol C Tables 4.2.6.8 and 6.1.1.4'
Cu Cu 0.3201 1.2651 'International Tables Vol C Tables 4.2.6.8 and 6.1.1.4'

loop_
_geom_angle_atom_site_label_1
_geom_angle_atom_site_label_2
_geom_angle_atom_site_label_3
_geom_angle
_geom_angle_site_symmetry_3
O1 Cu1 N2 90.87(10) .
O1 Cu1 N3 91.80(11) .
N2 Cu1 N3 170.34(12) .
O1 Cu1 N1 172.35(10) .
N2 Cu1 N1 85.16(10) .
N3 Cu1 N1 91.09(11) .
O1 Cu1 N5 92.84(11) 2_657
N2 Cu1 N5 87.43(12) 2_657
N3 Cu1 N5 101.71(14) 2_657
N1 Cu1 N5 93.51(10) 2_657
C15 O1 Cu1 125.90(18) .
C1 N1 C3 111.4(2) .
C1 N1 C2 109.0(3) .
C3 N1 C2 109.3(2) .
C1 N1 Cu1 108.65(19) .
C3 N1 Cu1 104.54(17) .
C2 N1 Cu1 113.9(2) .
C5 N2 C4 119.9(3) .
C5 N2 Cu1 125.5(2) .
C4 N2 Cu1 113.72(19) .
C11 C12 C7 120.2(3) .
C11 C12 C13 121.0(3) .
C7 C12 C13 118.8(3) .
N5 N4 N3 175.6(4) .
N4 N5 Cu1 160.8(3) 2_647
N1 C1 H1A 109.5 .
N1 C1 H1B 109.5 .
H1A C1 H1B 109.5 .
N1 C1 H1C 109.5 .
H1A C1 H1C 109.5 .
H1B C1 H1C 109.5 .
N1 C2 H2A 109.5 .
N1 C2 H2B 109.5 .
H2A C2 H2B 109.5 .
N1 C2 H2C 109.5 .
H2A C2 H2C 109.5 .
H2B C2 H2C 109.5 .
N1 C3 C4 109.7(2) .
N1 C3 H3A 109.7 .
C4 C3 H3A 109.7 .
N1 C3 H3B 109.7 .
C4 C3 H3B 109.7 .
H3A C3 H3B 108.2 .
N2 C4 C3 106.7(2) .
N2 C4 H4A 110.4 .
C3 C4 H4A 110.4 .
N2 C4 H4B 110.4 .
C3 C4 H4B 110.4 .
H4A C4 H4B 108.6 .
N2 C5 C6 125.7(3) .
N2 C5 H5 117.2 .
C6 C5 H5 117.2 .
C15 C6 C5 121.0(3) .
C15 C6 C7 119.7(3) .
C5 C6 C7 119.3(3) .
O1 C15 C6 125.4(3) .
O1 C15 C14 116.1(3) .
C6 C15 C14 118.5(3) .
C13 C14 C15 121.5(3) .
C13 C14 H14 119.3 .
C15 C14 H14 119.3 .
C14 C13 C12 122.2(3) .
C14 C13 H13 118.9 .
C12 C13 H13 118.9 .
C10 C11 C12 121.3(3) .
C10 C11 H11 119.4 .
C12 C11 H11 119.4 .
C11 C10 C9 119.2(3) .
C11 C10 H10 120.4 .
C9 C10 H10 120.4 .
C8 C9 C10 121.2(4) .
C8 C9 H9 119.4 .
C10 C9 H9 119.4 .
C9 C8 C7 121.1(3) .
C9 C8 H8 119.5 .
C7 C8 H8 119.5 .
C12 C7 C8 117.0(3) .
C12 C7 C6 119.2(3) .
C8 C7 C6 123.8(3) .
N4 N3 Cu1 121.6(3) .

loop_
_geom_bond_atom_site_label_1
_geom_bond_atom_site_label_2
_geom_bond_distance
_geom_bond_site_symmetry_2
Cu1 O1 1.914(2) .
Cu1 N2 1.939(2) .
Cu1 N3 1.962(3) .
Cu1 N1 2.042(2) .
Cu1 N5 2.472(3) 2_657
O1 C15 1.292(4) .
N1 C1 1.469(4) .
N1 C3 1.484(4) .
N1 C2 1.484(4) .
N2 C5 1.293(4) .
N2 C4 1.464(3) .
C12 C11 1.406(5) .
C12 C7 1.412(5) .
C12 C13 1.426(5) .
N4 N5 1.140(4) .
N4 N3 1.175(4) .
N5 Cu1 2.472(3) 2_647
C1 H1A 0.9600 .
C1 H1B 0.9600 .
C1 H1C 0.9600 .
C2 H2A 0.9600 .
C2 H2B 0.9600 .
C2 H2C 0.9600 .
C3 C4 1.522(4) .
C3 H3A 0.9700 .
C3 H3B 0.9700 .
C4 H4A 0.9700 .
C4 H4B 0.9700 .
C5 C6 1.427(4) .
C5 H5 0.9300 .
C6 C15 1.410(4) .
C6 C7 1.460(4) .
C15 C14 1.438(4) .
C14 C13 1.339(5) .
C14 H14 0.9300 .
C13 H13 0.9300 .
C11 C10 1.357(5) .
C11 H11 0.9300 .
C10 C9 1.386(5) .
C10 H10 0.9300 .
C9 C8 1.374(5) .
C9 H9 0.9300 .
C8 C7 1.412(4) .
C8 H8 0.9300 .
